data_4108715
loop_
_publ_author_name
'Wataru Setaka'
'Takayoshi Nirengi'
'Chizuko Kabuto'
'Mitsuo Kira'

_publ_section_title
;
 Introduction of Clutch Function into a Molecular Gear System by
 Silane-Silicate Interconversion
;
_journal_name_full 'Journal of the American Chemical Society'
_journal_page_first 15762
_journal_page_last 15763
_journal_paper_doi 10.1021/ja805777p
_journal_volume 130
_journal_year 2008
_chemical_formula_moiety 'C42 H30 F2 Si, C6 H6'
_chemical_formula_sum 'C48 H36 F2 Si'
_chemical_formula_weight 678.86
_chemical_name_common di(methyltripticil)difluorosilane
_chemical_name_systematic
;
 ?
;
_space_group_IT_number 9
_symmetry_cell_setting monoclinic
_symmetry_space_group_name_Hall 'C -2yc'
_symmetry_space_group_name_H-M 'C 1 c 1'
_atom_sites_solution_hydrogens geom
_atom_sites_solution_primary direct
_atom_sites_solution_secondary difmap
_audit_creation_method SHELXL-97
_cell_angle_alpha 90.00
_cell_angle_beta 90.155(6)
_cell_angle_gamma 90.00
_cell_formula_units_Z 4
_cell_length_a 11.810(5)
_cell_length_b 21.803(9)
_cell_length_c 13.251(6)
_cell_measurement_temperature 100(2)
_cell_volume 3412(3)
_computing_structure_refinement 'SHELXL-97 (Sheldrick, 1997)'
_diffrn_ambient_temperature 100(2)
_diffrn_measured_fraction_theta_full 0.999
_diffrn_measured_fraction_theta_max 0.912
_diffrn_radiation_monochromator graphite
_diffrn_radiation_source 'fine-focus sealed tube'
_diffrn_radiation_type MoK\a
_diffrn_radiation_wavelength 0.71073
_diffrn_reflns_av_R_equivalents 0.0268
_diffrn_reflns_av_sigmaI/netI 0.0467
_diffrn_reflns_limit_h_max 12
_diffrn_reflns_limit_h_min -15
_diffrn_reflns_limit_k_max 27
_diffrn_reflns_limit_k_min -27
_diffrn_reflns_limit_l_max 17
_diffrn_reflns_limit_l_min -16
_diffrn_reflns_number 9286
_diffrn_reflns_theta_full 25.00
_diffrn_reflns_theta_max 28.54
_diffrn_reflns_theta_min 1.87
_exptl_absorpt_coefficient_mu 0.116
_exptl_absorpt_correction_T_max 0.9942
_exptl_absorpt_correction_T_min 0.9885
_exptl_absorpt_correction_type multi-scan
_exptl_absorpt_process_details SADABS
_exptl_crystal_density_diffrn 1.322
_exptl_crystal_F_000 1424
_exptl_crystal_size_max 0.10
_exptl_crystal_size_mid 0.10
_exptl_crystal_size_min 0.05
_refine_diff_density_max 0.317
_refine_diff_density_min -0.327
_refine_diff_density_rms 0.050
_refine_ls_abs_structure_details 'Flack H D (1983), Acta Cryst. A39, 876-881'
_refine_ls_abs_structure_Flack 0.5(3)
_refine_ls_extinction_method none
_refine_ls_goodness_of_fit_ref 1.024
_refine_ls_hydrogen_treatment constr
_refine_ls_matrix_type full
_refine_ls_number_parameters 470
_refine_ls_number_reflns 5624
_refine_ls_number_restraints 2
_refine_ls_restrained_S_all 1.024
_refine_ls_R_factor_all 0.0791
_refine_ls_R_factor_gt 0.0442
_refine_ls_shift/su_max 0.021
_refine_ls_shift/su_mean 0.004
_refine_ls_structure_factor_coef Fsqd
_refine_ls_weighting_details 'calc w=1/[\s^2^(Fo^2^)+(0.0570P)^2^+2.5650P] where P=(Fo^2^+2Fc^2^)/3'
_refine_ls_weighting_scheme calc
_refine_ls_wR_factor_gt 0.1051
_refine_ls_wR_factor_ref 0.1226
_reflns_number_gt 3919
_reflns_number_total 5624
_reflns_threshold_expression >2sigma(I)
_cod_data_source_file ja805777p_si_002.cif
_cod_data_source_block 1
_cod_original_cell_volume 3412(2)
_cod_database_code 4108715

loop_
_symmetry_equiv_pos_as_xyz
'x, y, z'
'x, -y, z+1/2'
'x+1/2, y+1/2, z'
'x+1/2, -y+1/2, z+1/2'

loop_
_atom_site_label
_atom_site_type_symbol
_atom_site_fract_x
_atom_site_fract_y
_atom_site_fract_z
_atom_site_U_iso_or_equiv
_atom_site_adp_type
_atom_site_occupancy
_atom_site_symmetry_multiplicity
_atom_site_calc_flag
_atom_site_refinement_flags
_atom_site_disorder_assembly
_atom_site_disorder_group
Si01 Si 0.0949(2) 0.23090(3) 0.4575(2) 0.02646(18) Uani 1 1 d . . .
F01 F -0.0104(4) 0.27638(16) 0.4468(3) 0.0351(10) Uani 1 1 d . . .
F02 F 0.1975(3) 0.27646(17) 0.4679(3) 0.0337(10) Uani 1 1 d . . .
C01 C 0.0978(6) 0.1927(3) 0.3277(5) 0.0315(18) Uani 1 1 d . . .
C02 C 0.0906(6) 0.1932(2) 0.5894(4) 0.0214(15) Uani 1 1 d . . .
C03 C 0.1045(6) 0.1463(3) 0.1447(5) 0.0310(17) Uani 1 1 d . . .
H03 H 0.1065 0.1286 0.0751 0.037 Uiso 1 1 calc R . .
C04 C 0.0848(6) 0.1439(3) 0.7715(5) 0.0277(16) Uani 1 1 d . . .
H04 H 0.0819 0.1252 0.8403 0.033 Uiso 1 1 calc R . .
C05 C 0.1642(6) 0.1332(3) 0.3179(5) 0.0276(15) Uani 1 1 d . . .
C06 C 0.1683(6) 0.1072(3) 0.2207(5) 0.0281(16) Uani 1 1 d . . .
C07 C 0.2261(6) 0.0537(3) 0.2015(5) 0.0357(18) Uani 1 1 d . . .
C08 C 0.2853(6) 0.0266(3) 0.2770(5) 0.0341(17) Uani 1 1 d . . .
H08 H 0.3276 -0.0095 0.2633 0.041 Uiso 1 1 calc R . .
C09 C 0.2854(7) 0.0515(3) 0.3771(5) 0.041(2) Uani 1 1 d . . .
H09 H 0.3272 0.0320 0.4294 0.049 Uiso 1 1 calc R . .
C10 C 0.2263(6) 0.1020(3) 0.3962(4) 0.0294(16) Uani 1 1 d . . .
H10 H 0.2251 0.1179 0.4629 0.035 Uiso 1 1 calc R . .
C11 C -0.0166(6) 0.1778(3) 0.2800(5) 0.0250(15) Uani 1 1 d . . .
C12 C -0.0145(6) 0.1536(3) 0.1838(5) 0.0277(16) Uani 1 1 d . . .
C13 C -0.1109(7) 0.1376(3) 0.1290(5) 0.0322(18) Uani 1 1 d . . .
H13 H -0.1047 0.1193 0.0642 0.039 Uiso 1 1 calc R . .
C14 C -0.2200(7) 0.1494(3) 0.1726(6) 0.0375(18) Uani 1 1 d . . .
H14 H -0.2876 0.1397 0.1371 0.045 Uiso 1 1 calc R . .
C15 C -0.2235(6) 0.1751(3) 0.2664(5) 0.0336(18) Uani 1 1 d . . .
H15 H -0.2955 0.1829 0.2955 0.040 Uiso 1 1 calc R . .
C16 C -0.1264(6) 0.1904(3) 0.3222(5) 0.0309(16) Uani 1 1 d . . .
H16 H -0.1330 0.2089 0.3869 0.037 Uiso 1 1 calc R . .
C17 C 0.1531(6) 0.2370(3) 0.2446(5) 0.0255(15) Uani 1 1 d . . .
C18 C 0.1547(6) 0.2089(3) 0.1495(5) 0.0292(17) Uani 1 1 d . . .
C19 C 0.1958(6) 0.2398(3) 0.0654(5) 0.0311(17) Uani 1 1 d . . .
H19 H 0.1979 0.2207 0.0010 0.037 Uiso 1 1 calc R . .
C20 C 0.2343(6) 0.3004(3) 0.0794(6) 0.0350(18) Uani 1 1 d . . .
H20 H 0.2640 0.3224 0.0234 0.042 Uiso 1 1 calc R . .
C21 C 0.2298(5) 0.3279(3) 0.1704(5) 0.0314(18) Uani 1 1 d . . .
H21 H 0.2552 0.3690 0.1784 0.038 Uiso 1 1 calc R . .
C22 C 0.1862(5) 0.2944(3) 0.2550(4) 0.0263(15) Uani 1 1 d . . .
H22 H 0.1812 0.3137 0.3190 0.032 Uiso 1 1 calc R . .
C23 C 0.2144(6) 0.1794(3) 0.6347(5) 0.0262(15) Uani 1 1 d . . .
C24 C 0.2048(6) 0.1511(3) 0.7320(5) 0.0262(16) Uani 1 1 d . A .
C25 C 0.3018(6) 0.1377(3) 0.7843(5) 0.0299(16) Uani 1 1 d . . .
H25 H 0.2971 0.1206 0.8502 0.036 Uiso 0.557(8) 1 calc PR A 1
C44 C 0.3058(9) 0.1132(4) 0.8951(6) 0.042(3) Uani 0.443(8) 1 d P A 2
H44A H 0.3848 0.1074 0.9158 0.063 Uiso 0.443(8) 1 calc PR A 2
H44B H 0.2656 0.0740 0.8990 0.063 Uiso 0.443(8) 1 calc PR A 2
H44C H 0.2696 0.1429 0.9401 0.063 Uiso 0.443(8) 1 calc PR A 2
C26 C 0.4036(6) 0.1485(3) 0.7430(5) 0.0294(16) Uani 1 1 d . A .
H26 H 0.4701 0.1378 0.7794 0.035 Uiso 1 1 calc R . .
C27 C 0.4139(7) 0.1753(3) 0.6469(5) 0.0320(18) Uani 1 1 d . . .
H27 H 0.4862 0.1825 0.6180 0.038 Uiso 1 1 calc R A .
C28 C 0.3169(6) 0.1906(3) 0.5963(5) 0.0291(16) Uani 1 1 d . A .
H28 H 0.3225 0.2096 0.5321 0.035 Uiso 1 1 calc R . .
C29 C 0.0218(6) 0.1317(3) 0.5957(5) 0.0272(16) Uani 1 1 d . . .
C30 C 0.0209(6) 0.1075(3) 0.6938(6) 0.0327(17) Uani 1 1 d . A .
C31 C -0.0392(6) 0.0530(2) 0.7153(5) 0.0362(19) Uani 1 1 d . . .
H31 H -0.0396 0.0356 0.7811 0.043 Uiso 0.443(8) 1 calc PR A 2
C43 C -0.0338(11) 0.0237(4) 0.8152(8) 0.032(3) Uani 0.557(8) 1 d P A 1
H43A H -0.0800 -0.0137 0.8148 0.048 Uiso 0.557(8) 1 calc PR A 1
H43B H -0.0628 0.0521 0.8663 0.048 Uiso 0.557(8) 1 calc PR A 1
H43C H 0.0449 0.0131 0.8310 0.048 Uiso 0.557(8) 1 calc PR A 1
C32 C -0.0988(7) 0.0254(4) 0.6339(6) 0.044(2) Uani 1 1 d . A .
H32 H -0.1414 -0.0108 0.6456 0.053 Uiso 1 1 calc R . .
C33 C -0.0963(6) 0.0493(3) 0.5417(6) 0.0354(19) Uani 1 1 d . . .
H33 H -0.1382 0.0302 0.4891 0.043 Uiso 1 1 calc R A .
C34 C -0.0306(6) 0.1039(3) 0.5201(5) 0.0354(18) Uani 1 1 d . A .
H34 H -0.0254 0.1193 0.4532 0.042 Uiso 1 1 calc R . .
C35 C 0.0383(6) 0.2355(3) 0.6705(5) 0.0257(15) Uani 1 1 d . . .
C36 C 0.0344(6) 0.2090(3) 0.7680(4) 0.0265(15) Uani 1 1 d . . .
C37 C -0.0077(6) 0.2406(3) 0.8498(5) 0.0335(18) Uani 1 1 d . . .
H37 H -0.0114 0.2210 0.9137 0.040 Uiso 1 1 calc R . .
C38 C -0.0443(6) 0.3002(3) 0.8402(5) 0.0325(18) Uani 1 1 d . . .
H38 H -0.0699 0.3226 0.8973 0.039 Uiso 1 1 calc R . .
C39 C -0.0427(6) 0.3275(3) 0.7435(5) 0.0317(17) Uani 1 1 d . . .
H39 H -0.0689 0.3684 0.7362 0.038 Uiso 1 1 calc R . .
C40 C -0.0054(6) 0.2973(3) 0.6610(5) 0.0288(15) Uani 1 1 d . . .
H40 H -0.0077 0.3167 0.5968 0.035 Uiso 1 1 calc R . .
C41 C 0.2312(7) 0.0229(3) 0.0994(6) 0.048(2) Uani 1 1 d . . .
H41A H 0.1869 0.0468 0.0505 0.073 Uiso 1 1 calc R . .
H41B H 0.1999 -0.0186 0.1044 0.073 Uiso 1 1 calc R . .
H41C H 0.3101 0.0207 0.0770 0.073 Uiso 1 1 calc R . .
C50 C 0.5915(11) 0.06140(16) 0.4567(12) 0.0676(13) Uani 1 1 d . . .
H50 H 0.5916 0.1050 0.4570 0.081 Uiso 1 1 calc R . .
C51 C 0.5593(8) 0.0294(4) 0.5430(7) 0.058(2) Uani 1 1 d . . .
H51 H 0.5338 0.0510 0.6010 0.069 Uiso 1 1 calc R . .
C52 C 0.5647(8) -0.0333(4) 0.5439(7) 0.062(3) Uani 1 1 d . . .
H52 H 0.5619 -0.0551 0.6059 0.074 Uiso 1 1 calc R . .
C53 C 0.5736(10) -0.06295(16) 0.4583(9) 0.070(3) Uani 1 1 d . . .
H53 H 0.5463 -0.1037 0.4513 0.084 Uiso 1 1 calc R . .
C54 C 0.6277(9) -0.0307(4) 0.3731(6) 0.073(3) Uani 1 1 d . . .
H54 H 0.6646 -0.0527 0.3207 0.087 Uiso 1 1 calc R . .
C55 C 0.6228(8) 0.0305(4) 0.3721(8) 0.060(3) Uani 1 1 d . . .
H55 H 0.6411 0.0525 0.3124 0.072 Uiso 1 1 calc R . .

loop_
_atom_site_aniso_label
_atom_site_aniso_U_11
_atom_site_aniso_U_22
_atom_site_aniso_U_33
_atom_site_aniso_U_23
_atom_site_aniso_U_13
_atom_site_aniso_U_12
Si01 0.0383(5) 0.0186(3) 0.0226(3) 0.0018(10) 0.0095(3) -0.0006(11)
F01 0.057(3) 0.023(2) 0.025(2) -0.0023(17) 0.0114(19) 0.0126(19)
F02 0.046(3) 0.030(2) 0.025(2) 0.0012(18) -0.0008(18) -0.0091(18)
C01 0.033(4) 0.034(4) 0.028(4) 0.006(3) 0.013(3) -0.005(3)
C02 0.035(4) 0.007(2) 0.022(3) 0.004(2) 0.009(3) -0.004(2)
C03 0.032(4) 0.039(4) 0.023(3) -0.008(3) 0.008(3) 0.007(3)
C04 0.042(4) 0.015(3) 0.027(3) 0.004(2) 0.014(3) 0.008(3)
C05 0.032(4) 0.026(3) 0.024(3) 0.004(3) 0.008(3) -0.005(3)
C06 0.037(4) 0.020(3) 0.027(3) -0.007(3) 0.015(3) -0.005(3)
C07 0.027(4) 0.047(4) 0.033(4) -0.009(3) 0.012(3) -0.006(3)
C08 0.048(5) 0.015(3) 0.040(4) -0.005(3) 0.023(3) 0.003(3)
C09 0.063(5) 0.028(4) 0.033(4) 0.004(3) -0.002(3) -0.012(3)
C10 0.041(4) 0.025(3) 0.023(3) 0.006(3) 0.004(3) -0.006(3)
C11 0.032(3) 0.013(3) 0.030(4) 0.004(2) 0.015(3) 0.002(2)
C12 0.036(4) 0.019(3) 0.028(4) 0.005(3) 0.006(3) -0.008(3)
C13 0.046(4) 0.014(3) 0.037(4) 0.002(3) 0.011(4) -0.005(3)
C14 0.032(4) 0.029(4) 0.051(5) 0.006(3) 0.010(4) -0.001(3)
C15 0.032(4) 0.031(4) 0.038(4) 0.009(3) 0.012(4) 0.002(3)
C16 0.033(4) 0.038(4) 0.022(3) 0.006(3) 0.006(3) -0.013(3)
C17 0.034(4) 0.025(3) 0.018(3) 0.002(3) 0.008(3) -0.002(3)
C18 0.030(4) 0.026(3) 0.032(4) 0.006(3) 0.018(3) -0.001(3)
C19 0.025(4) 0.039(4) 0.029(4) 0.003(3) 0.012(3) 0.000(3)
C20 0.025(4) 0.043(4) 0.037(4) 0.005(3) 0.011(3) -0.008(3)
C21 0.029(4) 0.030(4) 0.036(4) 0.012(3) 0.016(3) -0.007(3)
C22 0.027(3) 0.038(3) 0.014(3) 0.005(2) 0.007(2) 0.001(3)
C23 0.034(4) 0.020(3) 0.025(3) -0.002(2) 0.005(3) 0.002(3)
C24 0.033(4) 0.018(3) 0.027(4) 0.005(3) 0.012(3) -0.004(3)
C25 0.039(4) 0.025(3) 0.026(4) 0.004(3) 0.003(3) 0.000(3)
C44 0.062(7) 0.031(4) 0.033(5) -0.002(3) 0.009(4) -0.003(4)
C26 0.039(4) 0.022(3) 0.027(3) -0.004(3) -0.001(3) 0.005(3)
C27 0.040(5) 0.019(3) 0.037(4) -0.003(3) 0.014(4) 0.001(3)
C28 0.044(4) 0.013(3) 0.031(3) 0.001(2) 0.015(3) -0.012(3)
C29 0.034(4) 0.012(3) 0.037(4) 0.006(3) 0.014(3) -0.001(3)
C30 0.030(4) 0.027(4) 0.041(4) 0.002(3) 0.009(3) 0.004(3)
C31 0.056(5) 0.005(2) 0.048(4) 0.005(3) 0.022(4) 0.003(3)
C43 0.059(8) 0.011(4) 0.026(6) 0.004(4) 0.022(5) -0.004(5)
C32 0.042(5) 0.024(4) 0.067(5) -0.004(4) 0.006(4) 0.002(3)
C33 0.037(4) 0.014(3) 0.055(4) -0.005(3) 0.020(3) -0.011(3)
C34 0.046(4) 0.016(3) 0.044(4) 0.006(3) 0.019(3) -0.003(3)
C35 0.025(4) 0.018(3) 0.034(4) 0.000(3) 0.010(3) -0.004(3)
C36 0.032(4) 0.024(3) 0.024(3) 0.008(3) 0.003(3) -0.001(3)
C37 0.046(5) 0.036(4) 0.018(3) 0.008(3) 0.012(3) 0.004(3)
C38 0.045(5) 0.032(4) 0.020(3) -0.004(3) 0.016(3) -0.003(3)
C39 0.041(4) 0.023(3) 0.030(4) 0.004(3) 0.002(3) 0.002(3)
C40 0.035(4) 0.015(3) 0.037(3) 0.004(2) 0.008(3) 0.003(2)
C41 0.044(4) 0.051(4) 0.050(4) -0.014(4) 0.011(4) 0.000(4)
C50 0.065(3) 0.0297(17) 0.108(3) 0.021(6) -0.011(3) 0.005(5)
C51 0.056(6) 0.061(6) 0.055(5) -0.016(4) -0.010(4) 0.022(4)
C52 0.090(7) 0.038(4) 0.058(5) -0.005(4) 0.017(5) -0.004(4)
C53 0.132(9) 0.0245(16) 0.054(2) -0.004(3) 0.022(4) -0.003(3)
C54 0.132(9) 0.046(5) 0.041(4) -0.009(4) -0.018(5) -0.023(5)
C55 0.053(5) 0.041(5) 0.086(7) 0.023(5) -0.007(5) -0.001(4)

loop_
_atom_type_symbol
_atom_type_description
_atom_type_scat_dispersion_real
_atom_type_scat_dispersion_imag
_atom_type_scat_source
C C 0.0033 0.0016 'International Tables Vol C Tables 4.2.6.8 and 6.1.1.4'
H H 0.0000 0.0000 'International Tables Vol C Tables 4.2.6.8 and 6.1.1.4'
F F 0.0171 0.0103 'International Tables Vol C Tables 4.2.6.8 and 6.1.1.4'
Si Si 0.0817 0.0704 'International Tables Vol C Tables 4.2.6.8 and 6.1.1.4'

loop_
_geom_angle_atom_site_label_1
_geom_angle_atom_site_label_2
_geom_angle_atom_site_label_3
_geom_angle
F02 Si01 F01 102.43(9)
F02 Si01 C01 109.8(3)
F01 Si01 C01 101.9(3)
F02 Si01 C02 102.3(3)
F01 Si01 C02 108.8(2)
C01 Si01 C02 128.99(11)
C11 C01 C05 103.8(5)
C11 C01 C17 101.9(5)
C05 C01 C17 104.1(5)
C11 C01 Si01 116.6(4)
C05 C01 Si01 117.3(5)
C17 C01 Si01 111.3(4)
C35 C02 C29 105.4(5)
C35 C02 C23 102.5(5)
C29 C02 C23 106.9(5)
C35 C02 Si01 112.7(4)
C29 C02 Si01 115.2(4)
C23 C02 Si01 113.0(4)
C18 C03 C12 105.0(5)
C18 C03 C06 106.8(6)
C12 C03 C06 107.0(6)
C30 C04 C24 106.6(5)
C30 C04 C36 105.8(6)
C24 C04 C36 104.8(5)
C06 C05 C10 116.8(6)
C06 C05 C01 116.1(6)
C10 C05 C01 127.1(6)
C07 C06 C05 121.9(7)
C07 C06 C03 126.8(6)
C05 C06 C03 111.3(6)
C08 C07 C06 119.3(6)
C08 C07 C41 116.4(6)
C06 C07 C41 124.2(7)
C07 C08 C09 121.1(6)
C10 C09 C08 119.4(7)
C09 C10 C05 121.4(6)
C12 C11 C16 116.7(7)
C12 C11 C01 116.5(6)
C16 C11 C01 126.7(6)
C11 C12 C13 124.1(7)
C11 C12 C03 112.1(6)
C13 C12 C03 123.7(6)
C12 C13 C14 118.5(7)
C15 C14 C13 118.0(8)
C14 C15 C16 123.4(7)
C15 C16 C11 119.1(6)
C22 C17 C18 120.2(6)
C22 C17 C01 128.4(6)
C18 C17 C01 111.2(5)
C19 C18 C17 121.0(6)
C19 C18 C03 123.3(6)
C17 C18 C03 115.6(5)
C18 C19 C20 117.5(7)
C21 C20 C19 121.4(6)
C20 C21 C22 119.2(6)
C17 C22 C21 120.7(6)
C28 C23 C24 119.6(7)
C28 C23 C02 130.4(6)
C24 C23 C02 110.0(5)
C25 C24 C23 118.6(6)
C25 C24 C04 125.7(6)
C23 C24 C04 115.5(6)
C26 C25 C24 120.3(6)
C26 C25 C44 114.7(7)
C24 C25 C44 124.9(7)
C25 C26 C27 121.5(7)
C28 C27 C26 118.1(7)
C23 C28 C27 121.9(6)
C34 C29 C30 121.7(6)
C34 C29 C02 126.3(6)
C30 C29 C02 112.0(6)
C29 C30 C31 120.5(7)
C29 C30 C04 115.6(6)
C31 C30 C04 123.8(7)
C30 C31 C32 116.7(7)
C30 C31 C43 121.8(8)
C32 C31 C43 121.4(7)
C33 C32 C31 121.5(7)
C32 C33 C34 121.1(7)
C29 C34 C33 118.4(6)
C36 C35 C40 116.5(6)
C36 C35 C02 113.9(5)
C40 C35 C02 129.6(6)
C37 C36 C35 121.7(6)
C37 C36 C04 125.3(6)
C35 C36 C04 113.0(5)
C38 C37 C36 121.0(6)
C37 C38 C39 118.4(6)
C40 C39 C38 122.3(6)
C39 C40 C35 120.0(6)
C55 C50 C51 120.3(3)
C52 C51 C50 119.6(8)
C53 C52 C51 119.3(8)
C52 C53 C54 117.6(5)
C55 C54 C53 117.7(8)
C54 C55 C50 119.9(8)

loop_
_geom_bond_atom_site_label_1
_geom_bond_atom_site_label_2
_geom_bond_distance
Si01 F02 1.572(4)
Si01 F01 1.597(4)
Si01 C01 1.912(7)
Si01 C02 1.932(6)
C01 C11 1.524(10)
C01 C05 1.522(9)
C01 C17 1.604(8)
C02 C35 1.546(8)
C02 C29 1.570(8)
C02 C23 1.608(10)
C03 C18 1.491(9)
C03 C12 1.508(9)
C03 C06 1.518(10)
C04 C30 1.503(10)
C04 C24 1.521(9)
C04 C36 1.538(8)
C05 C06 1.408(8)
C05 C10 1.440(9)
C06 C07 1.375(9)
C07 C08 1.355(10)
C07 C41 1.513(10)
C08 C09 1.433(9)
C09 C10 1.328(9)
C11 C12 1.380(9)
C11 C16 1.440(9)
C12 C13 1.393(10)
C13 C14 1.436(10)
C14 C15 1.364(10)
C15 C16 1.404(10)
C17 C22 1.318(8)
C17 C18 1.401(9)
C18 C19 1.391(9)
C19 C20 1.409(10)
C20 C21 1.348(10)
C21 C22 1.435(8)
C23 C28 1.336(9)
C23 C24 1.435(8)
C24 C25 1.369(10)
C25 C26 1.343(10)
C25 C44 1.563(10)
C26 C27 1.406(9)
C27 C28 1.367(11)
C29 C34 1.323(9)
C29 C30 1.403(9)
C30 C31 1.415(9)
C31 C32 1.420(11)
C31 C43 1.470(13)
C32 C33 1.327(10)
C33 C34 1.450(8)
C35 C36 1.417(9)
C35 C40 1.449(8)
C36 C37 1.379(9)
C37 C38 1.375(10)
C38 C39 1.413(9)
C39 C40 1.350(9)
C50 C55 1.360(14)
C50 C51 1.394(13)
C51 C52 1.370(12)
C52 C53 1.309(12)
C53 C54 1.478(12)
C54 C55 1.336(12)
